data_4119079
loop_
_publ_author_name
'Cox, J.R.'
'Douglas, A.K.'
'Alekel, T.'
'Schaffers, K.I.'
'Thompson, P.D.'

_publ_section_title
;
 New structural class of solid-state oxide
;
_journal_name_full 'Journal of the American Chemical Society'
_journal_page_first 7068
_journal_page_last 7069
_journal_paper_doi 10.1021/ja00175a056
_journal_volume 112
_journal_year 1990
_chemical_formula_sum 'B6 Ho O18 Sc Sr6'
_chemical_name_systematic 'Sr6 (Ho Sc) (B O3)6'
_space_group_IT_number 148
_symmetry_space_group_name_Hall '-R 3'
_symmetry_space_group_name_H-M 'R -3 :H'
_cell_angle_alpha 90
_cell_angle_beta 90
_cell_angle_gamma 120
_cell_formula_units_Z 3
_cell_length_a 12.285
_cell_length_b 12.285
_cell_length_c 9.268
_cell_volume 1211.343
_citation_journal_id_ASTM JACSAT
_cod_data_source_file boron4-x_264.cif
_cod_data_source_block B6Ho1O18Sc1Sr6
_cod_original_formula_sum 'B6 Ho1 O18 Sc1 Sr6'
_cod_database_code 4119079

loop_
_symmetry_equiv_pos_as_xyz
x,y,z
-y,x-y,z
-x+y,-x,z
-x,-y,-z
y,-x+y,-z
x-y,x,-z
x+2/3,y+1/3,z+1/3
-y+2/3,x-y+1/3,z+1/3
-x+y+2/3,-x+1/3,z+1/3
-x+2/3,-y+1/3,-z+1/3
y+2/3,-x+y+1/3,-z+1/3
x-y+2/3,x+1/3,-z+1/3
x+1/3,y+2/3,z+2/3
-y+1/3,x-y+2/3,z+2/3
-x+y+1/3,-x+2/3,z+2/3
-x+1/3,-y+2/3,-z+2/3
y+1/3,-x+y+2/3,-z+2/3
x-y+1/3,x+2/3,-z+2/3

loop_
_atom_site_label
_atom_site_type_symbol
_atom_site_fract_x
_atom_site_fract_y
_atom_site_fract_z
_atom_site_occupancy
_atom_site_U_iso_or_equiv
O1 O-2 0.6681 0.0731 0.5244 1 0.0
Sr1 Sr+2 0.46772 0.04197 0.6909 1 0.0
B1 B+3 0.1974 0.0567 0.7598 1 0.0
O3 O-2 0.3725 -0.1682 0.8155 1 0.0
Ho2 Ho+3 0 0 0.5 0.08 0.0
Sc2 Sc+3 0 0 0.5 0.92 0.0
Sc1 Sc+3 0 0 0 0.08 0.0
Ho1 Ho+3 0 0 0 0.92 0.0
O2 O-2 0.5512 0.1686 0.9494 1 0.0
